data_1567034
loop_
_publ_author_name
'Mol\<canov, Kre\<simir'
'Mila\<sinovi\'c, Valentina'
'Koji\'c-Prodi\'c, Biserka'
'Maltar-Strme\<cki, Nadica'
'You, Jiangyang'
'\<Santi\'c, Ana'
'Kani\<zaj, Lidija'
'Stilinovi\'c, Vladimir'
'Fotovi\'c, Luka'

_publ_section_title
;
 Semiconductive 2D arrays of pancake-bonded oligomers of partially charged
 TCNQ radicals
;
_journal_issue 4
_journal_name_full IUCrJ
_journal_page_first
;
;
_journal_paper_doi 10.1107/S2052252522004717
_journal_volume 9
_journal_year 2022
_chemical_formula_moiety 'C12 H4 N4, 0.5(C6 H10 N2)'
_chemical_formula_sum 'C15 H9 N5'
_chemical_formula_weight 259.27
_space_group_IT_number 2
_space_group_name_Hall '-P 1'
_space_group_name_H-M_alt 'P -1'
_symmetry_cell_setting triclinic
_symmetry_space_group_name_Hall '-P 1'
_symmetry_space_group_name_H-M 'P -1'
_atom_sites_solution_hydrogens mixed
_audit_creation_date 2020-10-02T13:41:59-00:00
_audit_creation_method 'WinGX routine CIF_UPDATE'
_cell_angle_alpha 106.174(6)
_cell_angle_beta 90.739(4)
_cell_angle_gamma 112.525(5)
_cell_formula_units_Z 2
_cell_length_a 7.1924(3)
_cell_length_b 7.8489(5)
_cell_length_c 13.6170(9)
_cell_measurement_reflns_used 2613
_cell_measurement_temperature 293(2)
_cell_measurement_theta_max 75.848
_cell_measurement_theta_min 6.271
_cell_volume 675.74(8)
_computing_cell_refinement 'CrysAlisPro 1.171.39.46 (Rigaku OD, 2018)'
_computing_data_collection 'CrysAlisPro 1.171.39.46 (Rigaku OD, 2018)'
_computing_data_reduction 'CrysAlisPro 1.171.39.46 (Rigaku OD, 2018)'
_computing_structure_refinement 'SHELXL-2017/1 (Sheldrick, 2017)'
_diffrn_ambient_temperature 293(2)
_diffrn_detector_area_resol_mean 10.4323
_diffrn_measured_fraction_theta_full 0.987
_diffrn_measured_fraction_theta_max 0.964
_diffrn_measurement_device_type 'Xcalibur, Ruby, Nova'
_diffrn_measurement_method '\w scans'
_diffrn_radiation_monochromator mirror
_diffrn_radiation_type CuK\a
_diffrn_radiation_wavelength 1.54184
_diffrn_reflns_av_R_equivalents 0.0279
_diffrn_reflns_av_unetI/netI 0.0383
_diffrn_reflns_Laue_measured_fraction_full 0.987
_diffrn_reflns_Laue_measured_fraction_max 0.964
_diffrn_reflns_limit_h_max 5
_diffrn_reflns_limit_h_min -8
_diffrn_reflns_limit_k_max 9
_diffrn_reflns_limit_k_min -9
_diffrn_reflns_limit_l_max 16
_diffrn_reflns_limit_l_min -16
_diffrn_reflns_number 5385
_diffrn_reflns_point_group_measured_fraction_full 0.987
_diffrn_reflns_point_group_measured_fraction_max 0.964
_diffrn_reflns_theta_full 67.684
_diffrn_reflns_theta_max 76.054
_diffrn_reflns_theta_min 3.411
_diffrn_source 'micro-focus sealed X-ray tube'
_exptl_absorpt_coefficient_mu 0.657
_exptl_absorpt_correction_T_max 1
_exptl_absorpt_correction_T_min 0.47668
_exptl_absorpt_correction_type multi-scan
_exptl_absorpt_process_details
;
        CrysAlisPro 1.171.39.46 (Rigaku Oxford Diffraction, 2018)
        Empirical absorption correction using spherical harmonics,
 implemented in SCALE3 ABSPACK scaling algorithm.
;
_exptl_crystal_colour black
_exptl_crystal_density_diffrn 1.274
_exptl_crystal_description plate
_exptl_crystal_F_000 268
_exptl_crystal_size_max 0.30
_exptl_crystal_size_mid 0.28
_exptl_crystal_size_min 0.05
_refine_diff_density_max 0.231
_refine_diff_density_min -0.287
_refine_diff_density_rms 0.044
_refine_ls_extinction_method none
_refine_ls_goodness_of_fit_ref 1.018
_refine_ls_hydrogen_treatment mixed
_refine_ls_matrix_type full
_refine_ls_number_parameters 190
_refine_ls_number_reflns 2719
_refine_ls_number_restraints 6
_refine_ls_restrained_S_all 1.029
_refine_ls_R_factor_all 0.0647
_refine_ls_R_factor_gt 0.0589
_refine_ls_shift/su_max 0.001
_refine_ls_shift/su_mean 0
_refine_ls_structure_factor_coef Fsqd
_refine_ls_weighting_details 'w=1/[\s^2^(Fo^2^)+(0.1372P)^2^+0.0307P] where P=(Fo^2^+2Fc^2^)/3'
_refine_ls_weighting_scheme calc
_refine_ls_wR_factor_ref 0.193
_reflns_number_gt 2333
_reflns_number_total 2719
_reflns_threshold_expression 'I > 2\s(I)'
_cod_data_source_file lq5043.cif
_cod_data_source_block tcnq_4pic_1
_cod_original_cell_volume 675.74(7)
_cod_database_code 1567034

loop_
_space_group_symop_id
_space_group_symop_operation_xyz
1 x,y,z
2 -x,-y,-z

loop_
_atom_site_label
_atom_site_fract_x
_atom_site_fract_y
_atom_site_fract_z
_atom_site_U_iso_or_equiv
_atom_site_adp_type
_atom_site_calc_flag
_atom_site_occupancy
_atom_site_disorder_assembly
_atom_site_disorder_group
_atom_site_type_symbol
N1 0.5900(3) 0.4903(3) 0.87114(13) 0.0892(5) Uani d 1 . . N
N2 0.1195(3) -0.4775(2) 0.35130(13) 0.0741(4) Uani d 1 . . N
N3 0.4239(3) 0.8328(2) 0.71277(13) 0.0789(5) Uani d 1 . . N
N4 -0.0006(3) -0.1364(3) 0.17785(13) 0.0962(6) Uani d 1 . . N
C1 0.5169(3) 0.4972(2) 0.79853(12) 0.0632(4) Uani d 1 . . C
C2 0.4262(2) 0.5039(2) 0.70676(11) 0.0539(4) Uani d 1 . . C
C3 0.34700(19) 0.34177(19) 0.61936(11) 0.0495(3) Uani d 1 . . C
C4 0.3468(2) 0.15895(19) 0.62008(11) 0.0505(3) Uani d 1 . . C
H4 0.39736 0.148148 0.680238 0.061 Uiso calc 1 . . H
C5 0.27444(19) 0.00218(19) 0.53470(11) 0.0500(3) Uani d 1 . . C
H5 0.274536 -0.11476 0.537625 0.06 Uiso calc 1 . . H
C6 0.19768(18) 0.01275(19) 0.43997(11) 0.0485(3) Uani d 1 . . C
C7 0.1268(2) -0.1476(2) 0.35213(11) 0.0524(3) Uani d 1 . . C
C8 0.1242(2) -0.3304(2) 0.35195(11) 0.0558(4) Uani d 1 . . C
C9 0.4247(2) 0.6860(2) 0.70923(12) 0.0596(4) Uani d 1 . . C
C10 0.2671(2) 0.35155(19) 0.52524(11) 0.0513(3) Uani d 1 . . C
H10 0.264127 0.467787 0.522922 0.062 Uiso calc 1 . . H
C11 0.1958(2) 0.1954(2) 0.43947(11) 0.0517(3) Uani d 1 . . C
H11 0.144919 0.206299 0.379422 0.062 Uiso calc 1 . . H
C12 0.0566(3) -0.1406(2) 0.25563(12) 0.0642(4) Uani d 1 . . C
N5 0.3009(3) 0.8891(3) 0.96056(12) 0.0767(5) Uani d 0.5 . . N
N6 0.0829(5) 0.7700(5) 0.9162(2) 0.1262(10) Uani d 0.5 . . N
C13 0.4088(4) 0.8204(3) 1.00807(15) 0.0813(5) Uani d 1 . . C
H13 0.346653 0.696371 1.013937 0.098 Uiso calc 1 . . H
C14 0.3951(4) 1.0716(3) 0.95292(15) 0.0833(6) Uani d 1 . . C
H14 0.322951 1.1216 0.920452 0.1 Uiso calc 1 . . H
C15 0.3009(3) 0.8891(3) 0.96056(12) 0.0767(5) Uani d 0.5 . . C
C16 0.0829(5) 0.7700(5) 0.9162(2) 0.1262(10) Uani d 0.5 . . C
H16C 0.113(7) 0.652(5) 0.923(3) 0.189 Uiso d 1 . . H
H16A -0.039(4) 0.704(6) 0.947(3) 0.189 Uiso d 1 . . H
H16B 0.034(6) 0.731(6) 0.8434(15) 0.189 Uiso d 1 . . H

loop_
_atom_site_aniso_label
_atom_site_aniso_U_11
_atom_site_aniso_U_22
_atom_site_aniso_U_33
_atom_site_aniso_U_12
_atom_site_aniso_U_13
_atom_site_aniso_U_23
N1 0.1176(14) 0.0852(11) 0.0654(9) 0.0411(10) -0.0074(9) 0.0246(8)
N2 0.0882(10) 0.0652(8) 0.0785(9) 0.0423(7) 0.0074(8) 0.0206(7)
N3 0.1077(12) 0.0597(8) 0.0794(10) 0.0404(7) 0.0173(9) 0.0266(7)
N4 0.1166(14) 0.1246(15) 0.0604(9) 0.0576(12) 0.0000(9) 0.0355(9)
C1 0.0770(9) 0.0562(8) 0.0568(8) 0.0277(7) 0.0065(7) 0.0169(6)
C2 0.0583(7) 0.0529(7) 0.0553(7) 0.0240(5) 0.0117(6) 0.0211(6)
C3 0.0491(6) 0.0512(7) 0.0550(7) 0.0230(5) 0.0118(5) 0.0224(6)
C4 0.0534(7) 0.0546(7) 0.0523(7) 0.0266(5) 0.0058(5) 0.0224(6)
C5 0.0527(7) 0.0528(7) 0.0549(7) 0.0276(5) 0.0082(5) 0.0227(6)
C6 0.0478(6) 0.0545(7) 0.0526(7) 0.0250(5) 0.0115(5) 0.0241(6)
C7 0.0539(7) 0.0599(7) 0.0508(7) 0.0278(5) 0.0089(5) 0.0210(6)
C8 0.0581(7) 0.0604(8) 0.0528(7) 0.0297(6) 0.0064(6) 0.0146(6)
C9 0.0697(8) 0.0547(8) 0.0573(8) 0.0260(6) 0.0134(6) 0.0200(6)
C10 0.0559(7) 0.0513(7) 0.0574(8) 0.0253(5) 0.0125(6) 0.0269(6)
C11 0.0560(7) 0.0571(7) 0.0523(7) 0.0263(5) 0.0102(5) 0.0269(6)
C12 0.0727(9) 0.0733(9) 0.0538(8) 0.0360(7) 0.0076(7) 0.0208(7)
N5 0.0850(10) 0.0905(11) 0.0519(7) 0.0368(8) 0.0078(7) 0.0158(7)
N6 0.0988(16) 0.159(3) 0.0898(15) 0.0298(16) -0.0024(13) 0.0239(16)
C13 0.1102(15) 0.0693(10) 0.0720(10) 0.0391(9) 0.0155(10) 0.0287(8)
C14 0.1057(14) 0.1006(14) 0.0707(10) 0.0616(12) 0.0097(10) 0.0385(10)
C15 0.0850(10) 0.0905(11) 0.0519(7) 0.0368(8) 0.0078(7) 0.0158(7)
C16 0.0988(16) 0.159(3) 0.0898(15) 0.0298(16) -0.0024(13) 0.0239(16)

loop_
_atom_type_symbol
_atom_type_description
_atom_type_scat_dispersion_real
_atom_type_scat_dispersion_imag
_atom_type_scat_source
C C 0.0181 0.0091 'International Tables Vol C Tables 4.2.6.8 and 6.1.1.4'
H H 0 0 'International Tables Vol C Tables 4.2.6.8 and 6.1.1.4'
N N 0.0311 0.018 'International Tables Vol C Tables 4.2.6.8 and 6.1.1.4'
O O 0.0492 0.0322 'International Tables Vol C Tables 4.2.6.8 and 6.1.1.4'

loop_
_geom_angle_atom_site_label_1
_geom_angle_atom_site_label_2
_geom_angle_atom_site_label_3
_geom_angle
_geom_angle_site_symmetry_1
_geom_angle_site_symmetry_3
_geom_angle_publ_flag
N1 C1 C2 179.22(19) . . ?
C3 C2 C9 122.28(13) . . ?
C3 C2 C1 121.56(13) . . ?
C9 C2 C1 116.15(13) . . ?
C2 C3 C10 121.56(12) . . ?
C2 C3 C4 120.91(13) . . ?
C10 C3 C4 117.52(12) . . ?
C5 C4 C3 121.15(12) . . ?
C5 C4 H4 119.4 . . ?
C3 C4 H4 119.4 . . ?
C4 C5 C6 121.35(12) . . ?
C4 C5 H5 119.3 . . ?
C6 C5 H5 119.3 . . ?
C7 C6 C5 121.14(12) . . ?
C7 C6 C11 121.33(12) . . ?
C5 C6 C11 117.53(12) . . ?
C6 C7 C12 122.72(13) . . ?
C6 C7 C8 121.97(13) . . ?
C12 C7 C8 115.30(13) . . ?
N2 C8 C7 179.12(17) . . ?
N3 C9 C2 178.99(17) . . ?
C11 C10 C3 121.52(12) . . ?
C11 C10 H10 119.2 . . ?
C3 C10 H10 119.2 . . ?
C10 C11 C6 120.92(12) . . ?
C10 C11 H11 119.5 . . ?
C6 C11 H11 119.5 . . ?
N4 C12 C7 179.5(2) . . ?
C13 N5 N6 121.5(2) . . ?
N5 N6 H16C 85(3) . . ?
N5 N6 H16A 132(2) . . ?
H16C N6 H16A 80(2) . . ?
N5 N6 H16B 123(3) . . ?
H16C N6 H16B 103(3) . . ?
H16A N6 H16B 105(2) . . ?
C14 C13 N5 120.98(19) 2_677 . ?
C14 C13 H13 119.5 2_677 . ?
N5 C13 H13 119.5 . . ?
C13 C14 H14 119.8 2_677 . ?

loop_
_geom_bond_atom_site_label_1
_geom_bond_atom_site_label_2
_geom_bond_site_symmetry_2
_geom_bond_distance
_geom_bond_publ_flag
N1 C1 . 1.138(2) ?
N2 C8 . 1.140(2) ?
N3 C9 . 1.143(2) ?
N4 C12 . 1.145(2) ?
C1 C2 . 1.426(2) ?
C2 C3 . 1.394(2) ?
C2 C9 . 1.424(2) ?
C3 C10 . 1.4311(19) ?
C3 C4 . 1.4373(17) ?
C4 C5 . 1.354(2) ?
C4 H4 . 0.93 ?
C5 C6 . 1.4325(18) ?
C5 H5 . 0.93 ?
C6 C7 . 1.389(2) ?
C6 C11 . 1.4410(18) ?
C7 C12 . 1.424(2) ?
C7 C8 . 1.4274(19) ?
C10 C11 . 1.354(2) ?
C10 H10 . 0.93 ?
C11 H11 . 0.93 ?
N5 C13 . 1.347(3) ?
N5 N6 . 1.495(3) ?
N6 H16C . 1.062(18) ?
N6 H16A . 0.998(17) ?
N6 H16B . 0.968(18) ?
C13 C14 2_677 1.343(3) ?
C13 H13 . 0.93 ?
C14 H14 . 0.93 ?

loop_
_geom_torsion_atom_site_label_1
_geom_torsion_atom_site_label_2
_geom_torsion_atom_site_label_3
_geom_torsion_atom_site_label_4
_geom_torsion
_geom_torsion_site_symmetry_1
_geom_torsion_site_symmetry_2
_geom_torsion_site_symmetry_3
_geom_torsion_site_symmetry_4
_geom_torsion_publ_flag
C9 C2 C3 C10 2.7(2) . . . . ?
C1 C2 C3 C10 -176.14(13) . . . . ?
C9 C2 C3 C4 -178.65(12) . . . . ?
C1 C2 C3 C4 2.5(2) . . . . ?
C2 C3 C4 C5 -178.46(12) . . . . ?
C10 C3 C4 C5 0.2(2) . . . . ?
C3 C4 C5 C6 0.8(2) . . . . ?
C4 C5 C6 C7 178.89(12) . . . . ?
C4 C5 C6 C11 -1.4(2) . . . . ?
C5 C6 C7 C12 -177.56(12) . . . . ?
C11 C6 C7 C12 2.8(2) . . . . ?
C5 C6 C7 C8 0.8(2) . . . . ?
C11 C6 C7 C8 -178.82(11) . . . . ?
C2 C3 C10 C11 178.00(12) . . . . ?
C4 C3 C10 C11 -0.7(2) . . . . ?
C3 C10 C11 C6 0.1(2) . . . . ?
C7 C6 C11 C10 -179.34(12) . . . . ?
C5 C6 C11 C10 1.0(2) . . . . ?
N6 N5 C13 C14 179.6(2) . . . 2_677 ?
